data_7061797
loop_
_publ_author_name
'Kelly, Jordan C.'
'Bloomfield, Aaron J.'

_publ_section_title
;
 High-spin, tetrahedral cobalt(ii) and nickel(ii) complexes supported by
 monoprotic aminophosphine ligands, and attempted extension to copper(ii)
 complexes: synthesis, characterization, and unexpected reactivity
;
_journal_issue 39
_journal_name_full 'New Journal of Chemistry'
_journal_page_first 18647
_journal_page_last 18651
_journal_paper_doi 10.1039/D2NJ02651A
_journal_volume 46
_journal_year 2022
_chemical_formula_moiety 'C15 H27 Cl2 Cu N2 O P'
_chemical_formula_sum 'C15 H27 Cl2 Cu N2 O P'
_chemical_formula_weight 416.79
_space_group_crystal_system monoclinic
_space_group_IT_number 9
_space_group_name_Hall 'C -2yc'
_space_group_name_H-M_alt 'C 1 c 1'
_atom_sites_solution_hydrogens mixed
_atom_sites_solution_primary direct
_atom_sites_solution_secondary difmap
_audit_block_doi 10.5517/ccdc.csd.cc2bs75k
_audit_creation_date 2022-08-06
_audit_creation_method
;
Olex2 1.5
(compiled 2022.04.07 svn.rca3783a0 for OlexSys, GUI svn.r6498)
;
_audit_update_record
;
2022-08-08 deposited with the CCDC.	2022-09-05 downloaded from the CCDC.
;
_cell_angle_alpha 90
_cell_angle_beta 102.684(9)
_cell_angle_gamma 90
_cell_formula_units_Z 4
_cell_length_a 9.670(4)
_cell_length_b 24.423(9)
_cell_length_c 8.680(3)
_cell_measurement_reflns_used 9564
_cell_measurement_temperature 293(2)
_cell_measurement_theta_max 35.4622
_cell_measurement_theta_min 2.3143
_cell_volume 1999.9(13)
_computing_cell_refinement 'SAINT V8.38A (Bruker, 2018)'
_computing_data_collection 'Bruker Instrument Service V2017.5.0.0'
_computing_data_reduction 'SAINT V8.38A (Bruker, 2018)'
_computing_molecular_graphics 'Olex2 1.5 (Dolomanov et al., 2009)'
_computing_publication_material 'Olex2 1.5 (Dolomanov et al., 2009)'
_computing_structure_refinement 'SHELXL-2018/3 (Sheldrick, 2018)'
_computing_structure_solution 'SHELXT 2014/5 (Sheldrick, 2014)'
_diffrn_ambient_temperature 293(2)
_diffrn_measured_fraction_theta_full 0.999
_diffrn_measured_fraction_theta_max 0.975
_diffrn_measurement_device_type 'Bruker SMART APEX II CCD'
_diffrn_measurement_method '\f and \w scans'
_diffrn_radiation_type MoK\a
_diffrn_radiation_wavelength 0.71073
_diffrn_reflns_av_R_equivalents 0.0357
_diffrn_reflns_av_unetI/netI 0.0440
_diffrn_reflns_Laue_measured_fraction_full 0.999
_diffrn_reflns_Laue_measured_fraction_max 0.975
_diffrn_reflns_limit_h_max 15
_diffrn_reflns_limit_h_min -15
_diffrn_reflns_limit_k_max 39
_diffrn_reflns_limit_k_min -39
_diffrn_reflns_limit_l_max 14
_diffrn_reflns_limit_l_min -14
_diffrn_reflns_number 42015
_diffrn_reflns_point_group_measured_fraction_full 0.997
_diffrn_reflns_point_group_measured_fraction_max 0.962
_diffrn_reflns_theta_full 25.242
_diffrn_reflns_theta_max 35.563
_diffrn_reflns_theta_min 1.668
_diffrn_source 'fine focus sealed tube X-ray source'
_exptl_absorpt_coefficient_mu 1.441
_exptl_absorpt_correction_T_max 0.7471
_exptl_absorpt_correction_T_min 0.5914
_exptl_absorpt_correction_type multi-scan
_exptl_absorpt_process_details
;
 SADABS 2016/2: Krause, L., Herbst-Irmer, R., Sheldrick G.M. & Stalke D.,
 J. Appl. Cryst. 48 (2015) 3-10
;
_exptl_crystal_colour green
_exptl_crystal_density_diffrn 1.384
_exptl_crystal_density_method 'not measured'
_exptl_crystal_description plate
_exptl_crystal_F_000 868
_exptl_crystal_size_max 0.62
_exptl_crystal_size_mid 0.27
_exptl_crystal_size_min 0.085
_refine_diff_density_max 0.577
_refine_diff_density_min -0.277
_refine_diff_density_rms 0.065
_refine_ls_abs_structure_details
;
 Refined as an inversion twin.
;
_refine_ls_abs_structure_Flack -0.001(11)
_refine_ls_extinction_method none
_refine_ls_goodness_of_fit_ref 1.021
_refine_ls_hydrogen_treatment mixed
_refine_ls_matrix_type full
_refine_ls_number_parameters 209
_refine_ls_number_reflns 8823
_refine_ls_number_restraints 5
_refine_ls_restrained_S_all 1.022
_refine_ls_R_factor_all 0.0679
_refine_ls_R_factor_gt 0.0398
_refine_ls_shift/su_max 0.002
_refine_ls_shift/su_mean 0.000
_refine_ls_structure_factor_coef Fsqd
_refine_ls_weighting_details 'w=1/[\s^2^(Fo^2^)+(0.0497P)^2^] where P=(Fo^2^+2Fc^2^)/3'
_refine_ls_weighting_scheme calc
_refine_ls_wR_factor_gt 0.0846
_refine_ls_wR_factor_ref 0.0949
_reflns_Friedel_coverage 0.968
_reflns_Friedel_fraction_full 0.994
_reflns_Friedel_fraction_max 0.948
_reflns_number_gt 6473
_reflns_number_total 8823
_reflns_threshold_expression 'I > 2\s(I)'
_cod_data_source_file d2nj02651a2.cif
_cod_data_source_block JCK_CutBu2C_green_03092021
_cod_depositor_comments 'Adding full bibliography for 7061787--7061798.cif.'
_cod_original_cell_volume 2000.0(14)
_cod_database_code 7061797
_shelx_shelxl_version_number 2018/3
_shelx_space_group_comment
;
The symmetry employed for this shelxl refinement is uniquely defined
by the following loop, which should always be used as a source of
symmetry information in preference to the above space-group names.
They are only intended as comments.
;
_shelx_estimated_absorpt_t_max 0.887
_shelx_estimated_absorpt_t_min 0.469
_exptl_absorpt_special_details mu*r=0.2000
_olex2_refinement_description
;
1. Twinned data refinement
 Scales: 1.00114
 -0.00114
2. Restrained distances
 N2-H2N
 0.9 with sigma of 0.02
 P1-H2N
 2.08 with sigma of 0.04
 C7-H2N
 1.91 with sigma of 0.04
3.a Secondary CH2 refined with riding coordinates:
 C6(H6A,H6AB), C7(H7A,H7AB)
3.b Aromatic/amide H refined with riding coordinates:
 C1(H1), C2(H2), C3(H3), C4(H4)
3.c Idealised Me refined as rotating group:
 C9(H9A,H9B,H9C), C10(H10A,H10B,H10C), C11(H11A,H11B,H11C), C13(H13A,H13B,
 H13C), C14(H14A,H14B,H14C), C15(H15A,H15B,H15C)
;
_olex2_submission_special_instructions 'No special instructions were received'

loop_
_space_group_symop_operation_xyz
'x, y, z'
'x, -y, z+1/2'
'x+1/2, y+1/2, z'
'x+1/2, -y+1/2, z+1/2'

loop_
_atom_site_label
_atom_site_type_symbol
_atom_site_fract_x
_atom_site_fract_y
_atom_site_fract_z
_atom_site_U_iso_or_equiv
_atom_site_adp_type
_atom_site_occupancy
_atom_site_site_symmetry_order
_atom_site_calc_flag
_atom_site_refinement_flags_posn
_atom_site_refinement_flags_adp
_atom_site_refinement_flags_occupancy
_atom_site_disorder_assembly
_atom_site_disorder_group
Cu1 Cu 0.50008(3) 0.60877(2) 0.27781(3) 0.03742(9) Uani 1 1 d . . . . .
Cl1 Cl 0.70535(10) 0.60307(6) 0.20598(11) 0.0722(3) Uani 1 1 d . . . . .
Cl2 Cl 0.38253(12) 0.65838(5) 0.08104(11) 0.0718(3) Uani 1 1 d . . . . .
P1 P 0.63741(7) 0.63248(3) 0.66152(7) 0.03204(13) Uani 1 1 d D . . . .
O1 O 0.5705(2) 0.60744(8) 0.5052(2) 0.0412(4) Uani 1 1 d . . . . .
N1 N 0.3282(2) 0.43290(10) 0.8112(3) 0.0369(5) Uani 1 1 d . . . . .
N2 N 0.5886(3) 0.59709(10) 0.8011(3) 0.0359(4) Uani 1 1 d D . . . .
H2N H 0.613(4) 0.6056(13) 0.900(3) 0.043 Uiso 1 1 d D U . . .
C1 C 0.2054(4) 0.40632(17) 0.8017(5) 0.0551(8) Uani 1 1 d . . . . .
H1 H 0.196169 0.370820 0.761980 0.066 Uiso 1 1 calc R U . . .
C2 C 0.0922(4) 0.4301(2) 0.8490(6) 0.0691(12) Uani 1 1 d . . . . .
H2 H 0.007847 0.410855 0.840343 0.083 Uiso 1 1 calc R U . . .
C3 C 0.1047(4) 0.48202(19) 0.9087(5) 0.0647(10) Uani 1 1 d . . . . .
H3 H 0.029719 0.498275 0.942753 0.078 Uiso 1 1 calc R U . . .
C4 C 0.2292(4) 0.50984(15) 0.9178(4) 0.0509(7) Uani 1 1 d . . . . .
H4 H 0.239678 0.545261 0.957977 0.061 Uiso 1 1 calc R U . . .
C5 C 0.3396(3) 0.48462(11) 0.8662(3) 0.0357(5) Uani 1 1 d . . . . .
C6 C 0.4760(3) 0.51446(11) 0.8728(4) 0.0410(6) Uani 1 1 d . . . . .
H6A H 0.540194 0.490870 0.831793 0.049 Uiso 1 1 calc R U . . .
H6AB H 0.519453 0.522668 0.981989 0.049 Uiso 1 1 calc R U . . .
C7 C 0.4556(3) 0.56729(12) 0.7789(3) 0.0383(5) Uani 1 1 d D . . . .
H7A H 0.421207 0.559111 0.667708 0.046 Uiso 1 1 calc R U . . .
H7AB H 0.385244 0.589793 0.813060 0.046 Uiso 1 1 calc R U . . .
C8 C 0.8315(3) 0.62421(14) 0.7046(4) 0.0449(6) Uani 1 1 d . . . . .
C9 C 0.8537(4) 0.56606(17) 0.6443(5) 0.0584(8) Uani 1 1 d . . . . .
H9A H 0.824870 0.565311 0.531183 0.088 Uiso 1 1 calc R U . . .
H9B H 0.797834 0.540389 0.688388 0.088 Uiso 1 1 calc R U . . .
H9C H 0.952004 0.556325 0.675795 0.088 Uiso 1 1 calc R U . . .
C10 C 0.8968(4) 0.6275(2) 0.8816(4) 0.0603(9) Uani 1 1 d . . . . .
H10A H 0.998267 0.628366 0.898002 0.090 Uiso 1 1 calc R U . . .
H10B H 0.868787 0.595994 0.933545 0.090 Uiso 1 1 calc R U . . .
H10C H 0.864422 0.660096 0.924307 0.090 Uiso 1 1 calc R U . . .
C11 C 0.9020(4) 0.6658(2) 0.6139(5) 0.0669(11) Uani 1 1 d . . . . .
H11A H 0.859697 0.663343 0.503163 0.100 Uiso 1 1 calc R U . . .
H11B H 1.001476 0.657999 0.630831 0.100 Uiso 1 1 calc R U . . .
H11C H 0.888840 0.702065 0.650806 0.100 Uiso 1 1 calc R U . . .
C12 C 0.5739(4) 0.70357(12) 0.6646(4) 0.0487(7) Uani 1 1 d . . . . .
C13 C 0.5959(5) 0.73477(16) 0.5166(5) 0.0697(11) Uani 1 1 d . . . . .
H13A H 0.552357 0.714716 0.423434 0.104 Uiso 1 1 calc R U . . .
H13B H 0.695473 0.738561 0.521063 0.104 Uiso 1 1 calc R U . . .
H13C H 0.553371 0.770398 0.513524 0.104 Uiso 1 1 calc R U . . .
C14 C 0.6454(5) 0.73331(16) 0.8154(6) 0.0740(12) Uani 1 1 d . . . . .
H14A H 0.744458 0.737696 0.817593 0.111 Uiso 1 1 calc R U . . .
H14B H 0.634191 0.712328 0.905338 0.111 Uiso 1 1 calc R U . . .
H14C H 0.602551 0.768657 0.818120 0.111 Uiso 1 1 calc R U . . .
C15 C 0.4157(4) 0.69998(17) 0.6582(5) 0.0628(9) Uani 1 1 d . . . . .
H15A H 0.376622 0.736210 0.654267 0.094 Uiso 1 1 calc R U . . .
H15B H 0.400566 0.681421 0.750548 0.094 Uiso 1 1 calc R U . . .
H15C H 0.370151 0.680031 0.565601 0.094 Uiso 1 1 calc R U . . .

loop_
_atom_site_aniso_label
_atom_site_aniso_U_11
_atom_site_aniso_U_22
_atom_site_aniso_U_33
_atom_site_aniso_U_23
_atom_site_aniso_U_13
_atom_site_aniso_U_12
Cu1 0.04277(17) 0.04143(17) 0.02766(14) -0.00003(13) 0.00690(11) 0.00322(14)
Cl1 0.0460(4) 0.1364(11) 0.0366(4) -0.0014(4) 0.0143(3) -0.0049(5)
Cl2 0.0961(7) 0.0746(6) 0.0445(4) 0.0210(4) 0.0155(4) 0.0342(5)
P1 0.0368(3) 0.0308(3) 0.0270(3) 0.0010(2) 0.0038(2) -0.0061(2)
O1 0.0453(11) 0.0498(12) 0.0258(9) -0.0004(7) 0.0022(8) -0.0079(8)
N1 0.0312(10) 0.0402(11) 0.0376(11) 0.0066(9) 0.0039(8) -0.0059(8)
N2 0.0438(12) 0.0387(11) 0.0238(9) -0.0007(8) 0.0043(8) -0.0100(9)
C1 0.0397(15) 0.0602(19) 0.062(2) 0.0076(16) 0.0040(14) -0.0190(14)
C2 0.0336(15) 0.084(3) 0.089(3) 0.026(2) 0.0124(16) -0.0126(16)
C3 0.0433(16) 0.078(3) 0.079(2) 0.028(2) 0.0282(16) 0.0112(16)
C4 0.0510(16) 0.0521(17) 0.0536(18) 0.0126(14) 0.0199(14) 0.0100(13)
C5 0.0333(11) 0.0374(12) 0.0354(12) 0.0100(10) 0.0056(9) -0.0003(9)
C6 0.0371(12) 0.0351(13) 0.0485(15) 0.0067(11) 0.0047(11) -0.0044(10)
C7 0.0391(12) 0.0412(13) 0.0340(12) 0.0063(10) 0.0065(10) -0.0053(10)
C8 0.0374(14) 0.0528(16) 0.0428(15) 0.0022(13) 0.0053(11) -0.0061(12)
C9 0.0528(18) 0.064(2) 0.0570(19) -0.0030(16) 0.0082(15) 0.0137(16)
C10 0.0486(18) 0.079(2) 0.0464(18) -0.0011(17) -0.0046(14) -0.0057(17)
C11 0.0514(19) 0.078(3) 0.076(3) 0.009(2) 0.0226(18) -0.0186(18)
C12 0.0573(17) 0.0309(13) 0.0538(17) 0.0036(12) 0.0029(14) 0.0006(12)
C13 0.085(3) 0.0469(19) 0.073(3) 0.0223(19) 0.007(2) -0.0038(18)
C14 0.094(3) 0.0421(18) 0.078(3) -0.0168(18) 0.002(2) 0.0004(19)
C15 0.062(2) 0.054(2) 0.070(2) 0.0065(17) 0.0086(18) 0.0164(16)

loop_
_atom_type_symbol
_atom_type_description
_atom_type_scat_dispersion_real
_atom_type_scat_dispersion_imag
_atom_type_scat_source
C C 0.0033 0.0016 'International Tables Vol C Tables 4.2.6.8 and 6.1.1.4'
H H 0.0000 0.0000 'International Tables Vol C Tables 4.2.6.8 and 6.1.1.4'
Cl Cl 0.1484 0.1585 'International Tables Vol C Tables 4.2.6.8 and 6.1.1.4'
Cu Cu 0.3201 1.2651 'International Tables Vol C Tables 4.2.6.8 and 6.1.1.4'
N N 0.0061 0.0033 'International Tables Vol C Tables 4.2.6.8 and 6.1.1.4'
O O 0.0106 0.0060 'International Tables Vol C Tables 4.2.6.8 and 6.1.1.4'
P P 0.1023 0.0942 'International Tables Vol C Tables 4.2.6.8 and 6.1.1.4'

loop_
_geom_angle_atom_site_label_1
_geom_angle_atom_site_label_2
_geom_angle_atom_site_label_3
_geom_angle
_geom_angle_site_symmetry_1
_geom_angle_site_symmetry_3
_geom_angle_publ_flag
Cl2 Cu1 Cl1 99.14(5) . . ?
O1 Cu1 Cl1 98.59(8) . . ?
O1 Cu1 Cl2 143.68(7) . . ?
O1 Cu1 N1 87.79(9) . 2_564 ?
N1 Cu1 Cl1 145.59(8) 2_564 . ?
N1 Cu1 Cl2 95.04(8) 2_564 . ?
O1 P1 N2 108.47(12) . . ?
O1 P1 C8 110.91(14) . . ?
O1 P1 C12 108.56(13) . . ?
N2 P1 C8 103.77(14) . . ?
N2 P1 C12 109.55(15) . . ?
C8 P1 C12 115.34(16) . . ?
P1 O1 Cu1 153.95(13) . . ?
C1 N1 Cu1 119.5(2) . 2_565 ?
C1 N1 C5 118.6(3) . . ?
C5 N1 Cu1 121.16(18) . 2_565 ?
P1 N2 H2N 123(2) . . ?
C7 N2 P1 123.75(18) . . ?
C7 N2 H2N 107(2) . . ?
N1 C1 H1 119.1 . . ?
N1 C1 C2 121.9(4) . . ?
C2 C1 H1 119.1 . . ?
C1 C2 H2 120.2 . . ?
C3 C2 C1 119.6(3) . . ?
C3 C2 H2 120.2 . . ?
C2 C3 H3 120.5 . . ?
C2 C3 C4 119.1(4) . . ?
C4 C3 H3 120.5 . . ?
C3 C4 H4 120.3 . . ?
C3 C4 C5 119.3(4) . . ?
C5 C4 H4 120.3 . . ?
N1 C5 C4 121.5(3) . . ?
N1 C5 C6 118.2(2) . . ?
C4 C5 C6 120.3(3) . . ?
C5 C6 H6A 109.1 . . ?
C5 C6 H6AB 109.1 . . ?
C5 C6 C7 112.6(2) . . ?
H6A C6 H6AB 107.8 . . ?
C7 C6 H6A 109.1 . . ?
C7 C6 H6AB 109.1 . . ?
N2 C7 C6 110.4(2) . . ?
N2 C7 H7A 109.6 . . ?
N2 C7 H7AB 109.6 . . ?
C6 C7 H7A 109.6 . . ?
C6 C7 H7AB 109.6 . . ?
H7A C7 H7AB 108.1 . . ?
C9 C8 P1 104.0(2) . . ?
C10 C8 P1 112.1(2) . . ?
C10 C8 C9 109.3(3) . . ?
C10 C8 C11 110.5(3) . . ?
C11 C8 P1 111.8(3) . . ?
C11 C8 C9 108.9(3) . . ?
C8 C9 H9A 109.5 . . ?
C8 C9 H9B 109.5 . . ?
C8 C9 H9C 109.5 . . ?
H9A C9 H9B 109.5 . . ?
H9A C9 H9C 109.5 . . ?
H9B C9 H9C 109.5 . . ?
C8 C10 H10A 109.5 . . ?
C8 C10 H10B 109.5 . . ?
C8 C10 H10C 109.5 . . ?
H10A C10 H10B 109.5 . . ?
H10A C10 H10C 109.5 . . ?
H10B C10 H10C 109.5 . . ?
C8 C11 H11A 109.5 . . ?
C8 C11 H11B 109.5 . . ?
C8 C11 H11C 109.5 . . ?
H11A C11 H11B 109.5 . . ?
H11A C11 H11C 109.5 . . ?
H11B C11 H11C 109.5 . . ?
C13 C12 P1 110.2(3) . . ?
C14 C12 P1 111.8(2) . . ?
C14 C12 C13 111.0(3) . . ?
C15 C12 P1 106.3(2) . . ?
C15 C12 C13 108.5(3) . . ?
C15 C12 C14 108.8(3) . . ?
C12 C13 H13A 109.5 . . ?
C12 C13 H13B 109.5 . . ?
C12 C13 H13C 109.5 . . ?
H13A C13 H13B 109.5 . . ?
H13A C13 H13C 109.5 . . ?
H13B C13 H13C 109.5 . . ?
C12 C14 H14A 109.5 . . ?
C12 C14 H14B 109.5 . . ?
C12 C14 H14C 109.5 . . ?
H14A C14 H14B 109.5 . . ?
H14A C14 H14C 109.5 . . ?
H14B C14 H14C 109.5 . . ?
C12 C15 H15A 109.5 . . ?
C12 C15 H15B 109.5 . . ?
C12 C15 H15C 109.5 . . ?
H15A C15 H15B 109.5 . . ?
H15A C15 H15C 109.5 . . ?
H15B C15 H15C 109.5 . . ?

loop_
_geom_bond_atom_site_label_1
_geom_bond_atom_site_label_2
_geom_bond_distance
_geom_bond_site_symmetry_2
_geom_bond_publ_flag
Cu1 Cl1 2.2117(12) . ?
Cu1 Cl2 2.1965(10) . ?
Cu1 O1 1.941(2) . ?
Cu1 N1 2.023(3) 2_564 ?
P1 O1 1.500(2) . ?
P1 N2 1.640(2) . ?
P1 C8 1.843(3) . ?
P1 C12 1.844(3) . ?
N1 C1 1.341(4) . ?
N1 C5 1.346(4) . ?
N2 H2N 0.86(2) . ?
N2 C7 1.454(3) . ?
C1 H1 0.9300 . ?
C1 C2 1.378(6) . ?
C2 H2 0.9300 . ?
C2 C3 1.365(7) . ?
C3 H3 0.9300 . ?
C3 C4 1.369(5) . ?
C4 H4 0.9300 . ?
C4 C5 1.389(4) . ?
C5 C6 1.497(4) . ?
C6 H6A 0.9700 . ?
C6 H6AB 0.9700 . ?
C6 C7 1.516(4) . ?
C7 H7A 0.9700 . ?
C7 H7AB 0.9700 . ?
C8 C9 1.545(5) . ?
C8 C10 1.530(5) . ?
C8 C11 1.533(5) . ?
C9 H9A 0.9600 . ?
C9 H9B 0.9600 . ?
C9 H9C 0.9600 . ?
C10 H10A 0.9600 . ?
C10 H10B 0.9600 . ?
C10 H10C 0.9600 . ?
C11 H11A 0.9600 . ?
C11 H11B 0.9600 . ?
C11 H11C 0.9600 . ?
C12 C13 1.548(5) . ?
C12 C14 1.523(5) . ?
C12 C15 1.521(5) . ?
C13 H13A 0.9600 . ?
C13 H13B 0.9600 . ?
C13 H13C 0.9600 . ?
C14 H14A 0.9600 . ?
C14 H14B 0.9600 . ?
C14 H14C 0.9600 . ?
C15 H15A 0.9600 . ?
C15 H15B 0.9600 . ?
C15 H15C 0.9600 . ?

loop_
_twin_individual_id
_twin_individual_mass_fraction_refined
1 1.00114
2 -0.00114
